data_4346869
loop_
_publ_author_name
'Zheng, Chunyang'
'Xu, Juping'
'Yang, Zhixin'
'Tao, Jun'
'Li, Dongfeng'

_publ_section_title
;
 Factors Impacting Electron Transfer in Cyano-Bridged {Fe2Co2} Clusters.
;
_journal_issue 20
_journal_name_full 'Inorganic chemistry'
_journal_page_first 9687
_journal_page_last 9689
_journal_paper_doi 10.1021/acs.inorgchem.5b02272
_journal_volume 54
_journal_year 2015
_chemical_formula_sum 'C84 H80 B2 Co2 F12 Fe2 N26 O18 P2'
_chemical_formula_weight 2282.86
_space_group_IT_number 14
_space_group_name_Hall '-P 2yn'
_space_group_name_H-M_alt 'P 1 21/n 1'
_symmetry_cell_setting monoclinic
_symmetry_space_group_name_H-M 'P 1 21/n 1'
_atom_sites_solution_hydrogens geom
_atom_sites_solution_primary direct
_atom_sites_solution_secondary difmap
_audit_creation_method SHELXL-97
_cell_angle_alpha 90.00
_cell_angle_beta 106.3620(10)
_cell_angle_gamma 90.00
_cell_formula_units_Z 2
_cell_length_a 15.4127(4)
_cell_length_b 13.3764(4)
_cell_length_c 24.8056(7)
_cell_measurement_reflns_used 9889
_cell_measurement_temperature 220(2)
_cell_measurement_theta_max 28.97
_cell_measurement_theta_min 2.37
_cell_volume 4907.0(2)
_computing_cell_refinement 'Bruker SAINT'
_computing_data_collection 'Bruker APEX2'
_computing_data_reduction 'Bruker SAINT'
_computing_molecular_graphics 'Bruker SHELXTL'
_computing_publication_material 'Bruker SHELXTL'
_computing_structure_refinement 'SHELXL-2013 (Sheldrick 2013)'
_computing_structure_solution 'SHELXS-97 (Sheldrick 2008)'
_diffrn_ambient_temperature 220(2)
_diffrn_measured_fraction_theta_full 1.000
_diffrn_measured_fraction_theta_max 1.000
_diffrn_measurement_device_type 'Bruker APEX-II CCD'
_diffrn_measurement_method '\f and \w scans'
_diffrn_radiation_monochromator graphite
_diffrn_radiation_source 'fine-focus sealed tube'
_diffrn_radiation_type MoK\a
_diffrn_radiation_wavelength 0.71073
_diffrn_reflns_av_R_equivalents 0.0303
_diffrn_reflns_av_sigmaI/netI 0.0269
_diffrn_reflns_limit_h_max 18
_diffrn_reflns_limit_h_min -18
_diffrn_reflns_limit_k_max 16
_diffrn_reflns_limit_k_min -16
_diffrn_reflns_limit_l_max 30
_diffrn_reflns_limit_l_min -30
_diffrn_reflns_number 36124
_diffrn_reflns_theta_full 25.50
_diffrn_reflns_theta_max 25.50
_diffrn_reflns_theta_min 1.40
_exptl_absorpt_coefficient_mu 0.757
_exptl_absorpt_correction_T_max 0.9282
_exptl_absorpt_correction_T_min 0.8634
_exptl_absorpt_correction_type multi-scan
_exptl_absorpt_process_details SADABS
_exptl_crystal_colour red
_exptl_crystal_density_diffrn 1.545
_exptl_crystal_density_method 'not measured'
_exptl_crystal_description block
_exptl_crystal_F_000 2328
_exptl_crystal_size_max 0.20
_exptl_crystal_size_mid 0.10
_exptl_crystal_size_min 0.10
_refine_diff_density_max 0.770
_refine_diff_density_min -0.638
_refine_diff_density_rms 0.075
_refine_ls_extinction_method none
_refine_ls_goodness_of_fit_ref 1.077
_refine_ls_hydrogen_treatment constr
_refine_ls_matrix_type full
_refine_ls_number_parameters 673
_refine_ls_number_reflns 9148
_refine_ls_number_restraints 0
_refine_ls_restrained_S_all 1.077
_refine_ls_R_factor_all 0.0612
_refine_ls_R_factor_gt 0.0444
_refine_ls_shift/su_max 0.000
_refine_ls_shift/su_mean 0.000
_refine_ls_structure_factor_coef Fsqd
_refine_ls_weighting_details 'calc w=1/[\s^2^(Fo^2^)+(0.0694P)^2^+6.5099P] where P=(Fo^2^+2Fc^2^)/3'
_refine_ls_weighting_scheme calc
_refine_ls_wR_factor_gt 0.1229
_refine_ls_wR_factor_ref 0.1373
_reflns_number_gt 7303
_reflns_number_total 9148
_reflns_threshold_expression >2sigma(I)
_cod_data_source_file ic5b02272_si_002.cif
_cod_data_source_block 1.2MeOH@220K
_cod_depositor_comments
;
The following automatic conversions were performed:

data item '_symmetry_cell_setting' value 'Monoclinic' was changed to
'monoclinic' in accordance with the
/home/saulius/struct/COD-crude-data/automatic-downloads/DataCite-retrospective/ACS/depositions/lib/dictionaries/cif_core.dic
dictionary named 'cif_core.dic' version 2.4.2 last updated on
2011-04-26.

Automatic conversion script
Id: cif_fix_values 6909 2019-04-08 15:41:33Z antanas 
;
_cod_original_sg_symbol_H-M P2(1)/n
_cod_database_code 4346869

loop_
_symmetry_equiv_pos_as_xyz
'x, y, z'
'-x+1/2, y+1/2, -z+1/2'
'-x, -y, -z'
'x-1/2, -y-1/2, z-1/2'

loop_
_atom_site_label
_atom_site_type_symbol
_atom_site_fract_x
_atom_site_fract_y
_atom_site_fract_z
_atom_site_U_iso_or_equiv
_atom_site_adp_type
_atom_site_occupancy
_atom_site_symmetry_multiplicity
_atom_site_calc_flag
_atom_site_refinement_flags
Fe1 Fe 0.36869(3) 1.04442(3) 0.879847(17) 0.02351(13) Uani 1 1 d .
Co1 Co 0.32220(3) 0.82470(3) 1.032169(17) 0.02448(12) Uani 1 1 d .
B1 B 0.2344(3) 1.2260(3) 0.85921(16) 0.0349(9) Uani 1 1 d .
N1 N 0.35743(17) 0.8716(2) 0.95899(11) 0.0300(6) Uani 1 1 d .
N2 N 0.57352(17) 1.0772(2) 0.92255(11) 0.0300(6) Uani 1 1 d .
N3 N 0.3979(3) 0.8919(3) 0.79453(15) 0.0602(10) Uani 1 1 d .
N4 N 0.23608(17) 1.0381(2) 0.85067(11) 0.0288(6) Uani 1 1 d .
N5 N 0.18593(17) 1.1235(2) 0.84364(11) 0.0319(6) Uani 1 1 d .
N6 N 0.35396(17) 1.13975(19) 0.93668(11) 0.0276(6) Uani 1 1 d .
N7 N 0.29203(18) 1.2151(2) 0.92186(11) 0.0313(6) Uani 1 1 d .
N8 N 0.36645(17) 1.1578(2) 0.82885(11) 0.0298(6) Uani 1 1 d .
N9 N 0.30374(18) 1.2316(2) 0.82387(11) 0.0324(6) Uani 1 1 d .
N10 N 0.41369(17) 0.70274(19) 1.05072(11) 0.0272(6) Uani 1 1 d .
N11 N 0.30894(17) 0.7715(2) 1.11078(11) 0.0307(6) Uani 1 1 d .
N12 N 0.20800(17) 0.74646(19) 0.98029(11) 0.0276(6) Uani 1 1 d .
N13 N 0.21847(16) 0.93408(19) 1.01247(11) 0.0266(6) Uani 1 1 d .
O1 O 0.6690(2) 0.4595(3) 1.08294(14) 0.0749(11) Uani 1 1 d .
O2 O 0.6360(3) 0.4654(3) 1.16418(14) 0.0812(12) Uani 1 1 d .
O3 O 0.3691(3) 0.5912(3) 1.29452(14) 0.0805(11) Uani 1 1 d .
O4 O 0.2361(2) 0.6660(2) 1.28374(12) 0.0602(8) Uani 1 1 d .
O5 O -0.0481(2) 0.6844(3) 0.80785(14) 0.0765(11) Uani 1 1 d .
O6 O 0.00326(19) 0.5326(2) 0.83661(13) 0.0565(8) Uani 1 1 d .
O7 O -0.0541(2) 1.1323(2) 0.91278(17) 0.0804(12) Uani 1 1 d .
O8 O 0.03880(19) 1.2421(2) 0.96670(15) 0.0620(9) Uani 1 1 d .
C1 C 0.36649(19) 0.9340(2) 0.92908(13) 0.0251(6) Uani 1 1 d .
C2 C 0.4980(2) 1.0579(2) 0.90704(12) 0.0252(6) Uani 1 1 d .
C3 C 0.3864(2) 0.9488(3) 0.82577(14) 0.0337(7) Uani 1 1 d .
C4 C 0.1783(2) 0.9621(3) 0.83386(14) 0.0360(8) Uani 1 1 d .
H4 H 0.1948 0.8943 0.8344 0.043 Uiso 1 1 calc R
C5 C 0.0903(2) 0.9983(3) 0.81549(15) 0.0431(9) Uani 1 1 d .
H5 H 0.0369 0.9611 0.8013 0.052 Uiso 1 1 calc R
C6 C 0.0981(2) 1.1001(3) 0.82246(15) 0.0406(9) Uani 1 1 d .
H6 H 0.0498 1.1458 0.8138 0.049 Uiso 1 1 calc R
C7 C 0.3915(2) 1.1466(3) 0.99206(13) 0.0314(7) Uani 1 1 d .
H7 H 0.4370 1.1042 1.0133 0.038 Uiso 1 1 calc R
C8 C 0.3536(2) 1.2254(3) 1.01340(14) 0.0380(8) Uani 1 1 d .
H8 H 0.3676 1.2464 1.0510 0.046 Uiso 1 1 calc R
C9 C 0.2908(2) 1.2669(3) 0.96794(15) 0.0374(8) Uani 1 1 d .
H9 H 0.2536 1.3220 0.9691 0.045 Uiso 1 1 calc R
C10 C 0.4144(2) 1.1785(3) 0.79327(14) 0.0352(8) Uani 1 1 d .
H10 H 0.4628 1.1400 0.7886 0.042 Uiso 1 1 calc R
C11 C 0.3822(2) 1.2652(3) 0.76432(15) 0.0418(9) Uani 1 1 d .
H11 H 0.4035 1.2962 0.7365 0.050 Uiso 1 1 calc R
C12 C 0.3129(3) 1.2965(3) 0.78453(15) 0.0404(9) Uani 1 1 d .
H12 H 0.2775 1.3540 0.7728 0.048 Uiso 1 1 calc R
C13 C 0.1677(3) 1.3181(3) 0.84993(17) 0.0465(9) Uani 1 1 d .
H13A H 0.2023 1.3794 0.8592 0.070 Uiso 1 1 calc R
H13B H 0.1281 1.3113 0.8739 0.070 Uiso 1 1 calc R
H13C H 0.1318 1.3202 0.8109 0.070 Uiso 1 1 calc R
C14 C 0.4651(2) 0.6726(2) 1.01880(14) 0.0314(7) Uani 1 1 d .
H14 H 0.4549 0.7004 0.9827 0.038 Uiso 1 1 calc R
C15 C 0.5329(2) 0.6021(2) 1.03652(15) 0.0343(7) Uani 1 1 d .
H15 H 0.5675 0.5815 1.0128 0.041 Uiso 1 1 calc R
C16 C 0.5483(2) 0.5627(3) 1.09001(15) 0.0346(8) Uani 1 1 d .
C17 C 0.4947(2) 0.5919(3) 1.12321(15) 0.0374(8) Uani 1 1 d .
H17 H 0.5036 0.5648 1.1593 0.045 Uiso 1 1 calc R
C18 C 0.4271(2) 0.6625(2) 1.10222(13) 0.0299(7) Uani 1 1 d .
C19 C 0.3664(2) 0.6976(3) 1.13457(14) 0.0316(7) Uani 1 1 d .
C20 C 0.3667(2) 0.6571(3) 1.18616(15) 0.0387(8) Uani 1 1 d .
H20 H 0.4077 0.6059 1.2022 0.046 Uiso 1 1 calc R
C21 C 0.3072(2) 0.6919(3) 1.21357(15) 0.0399(8) Uani 1 1 d .
C22 C 0.2481(2) 0.7676(3) 1.18927(15) 0.0434(9) Uani 1 1 d .
H22 H 0.2064 0.7927 1.2071 0.052 Uiso 1 1 calc R
C23 C 0.2516(2) 0.8057(3) 1.13811(15) 0.0386(8) Uani 1 1 d .
H23 H 0.2120 0.8579 1.1219 0.046 Uiso 1 1 calc R
C24 C 0.6239(3) 0.4894(3) 1.11072(17) 0.0468(9) Uani 1 1 d .
C25 C 0.7080(4) 0.3956(5) 1.1882(3) 0.103(2) Uani 1 1 d .
H25A H 0.6940 0.3314 1.1696 0.154 Uiso 1 1 calc R
H25B H 0.7139 0.3876 1.2280 0.154 Uiso 1 1 calc R
H25C H 0.7643 0.4207 1.1833 0.154 Uiso 1 1 calc R
C26 C 0.3097(3) 0.6432(3) 1.26864(17) 0.0493(10) Uani 1 1 d .
C27 C 0.2315(4) 0.6226(5) 1.3361(2) 0.0852(18) Uani 1 1 d .
H27A H 0.2410 0.5510 1.3353 0.128 Uiso 1 1 calc R
H27B H 0.1725 0.6357 1.3413 0.128 Uiso 1 1 calc R
H27C H 0.2779 0.6520 1.3668 0.128 Uiso 1 1 calc R
C28 C 0.2067(2) 0.6499(2) 0.96678(15) 0.0342(7) Uani 1 1 d .
H28 H 0.2534 0.6084 0.9877 0.041 Uiso 1 1 calc R
C29 C 0.1395(2) 0.6078(3) 0.92334(15) 0.0377(8) Uani 1 1 d .
H29 H 0.1401 0.5391 0.9156 0.045 Uiso 1 1 calc R
C30 C 0.0720(2) 0.6682(3) 0.89178(14) 0.0349(8) Uani 1 1 d .
C31 C 0.0708(2) 0.7685(3) 0.90625(14) 0.0340(7) Uani 1 1 d .
H31 H 0.0244 0.8109 0.8859 0.041 Uiso 1 1 calc R
C32 C 0.1390(2) 0.8054(2) 0.95111(13) 0.0266(6) Uani 1 1 d .
C33 C 0.1434(2) 0.9101(2) 0.97092(13) 0.0268(6) Uani 1 1 d .
C34 C 0.0762(2) 0.9803(3) 0.94953(14) 0.0316(7) Uani 1 1 d .
H34 H 0.0239 0.9626 0.9211 0.038 Uiso 1 1 calc R
C35 C 0.0872(2) 1.0766(3) 0.97069(14) 0.0321(7) Uani 1 1 d .
C36 C 0.1640(2) 1.1002(3) 1.01366(15) 0.0347(7) Uani 1 1 d .
H36 H 0.1724 1.1646 1.0294 0.042 Uiso 1 1 calc R
C37 C 0.2273(2) 1.0267(3) 1.03243(14) 0.0329(7) Uani 1 1 d .
H37 H 0.2799 1.0429 1.0610 0.040 Uiso 1 1 calc R
C38 C 0.0015(3) 0.6309(3) 0.84081(16) 0.0453(9) Uani 1 1 d .
C39 C -0.0660(4) 0.4880(4) 0.7906(2) 0.0779(16) Uani 1 1 d .
H39A H -0.1246 0.4955 0.7974 0.117 Uiso 1 1 calc R
H39B H -0.0530 0.4176 0.7878 0.117 Uiso 1 1 calc R
H39C H -0.0666 0.5213 0.7557 0.117 Uiso 1 1 calc R
C40 C 0.0152(2) 1.1526(3) 0.94673(16) 0.0405(8) Uani 1 1 d .
C41 C -0.0248(3) 1.3231(3) 0.9473(2) 0.0676(14) Uani 1 1 d .
H41A H -0.0339 1.3333 0.9073 0.101 Uiso 1 1 calc R
H41B H -0.0011 1.3839 0.9674 0.101 Uiso 1 1 calc R
H41C H -0.0821 1.3064 0.9540 0.101 Uiso 1 1 calc R
P1 P 0.79005(8) 0.56086(9) 0.91736(5) 0.0568(3) Uani 1 1 d .
F1 F 0.8238(2) 0.5630(2) 0.98450(12) 0.0774(8) Uani 1 1 d .
F2 F 0.8909(2) 0.5736(4) 0.91565(18) 0.1185(14) Uani 1 1 d .
F3 F 0.7760(3) 0.6783(2) 0.91753(15) 0.1008(12) Uani 1 1 d .
F4 F 0.6894(2) 0.5453(3) 0.92072(19) 0.1085(13) Uani 1 1 d .
F5 F 0.7570(3) 0.5590(3) 0.85074(14) 0.1080(13) Uani 1 1 d .
F6 F 0.8002(2) 0.4421(2) 0.91773(15) 0.0968(11) Uani 1 1 d .
C1S C 0.5525(6) 0.6811(7) 0.8101(4) 0.144(4) Uani 1 1 d .
H1S1 H 0.6163 0.6861 0.8300 0.217 Uiso 1 1 calc R
H1S2 H 0.5398 0.6151 0.7935 0.217 Uiso 1 1 calc R
H1S3 H 0.5170 0.6917 0.8363 0.217 Uiso 1 1 calc R
O1S O 0.5288(4) 0.7578(5) 0.7652(3) 0.156(2) Uani 1 1 d .
H1S H 0.4908 0.7981 0.7724 0.187 Uiso 1 1 d R

loop_
_atom_site_aniso_label
_atom_site_aniso_U_11
_atom_site_aniso_U_22
_atom_site_aniso_U_33
_atom_site_aniso_U_23
_atom_site_aniso_U_13
_atom_site_aniso_U_12
Fe1 0.0224(2) 0.0256(2) 0.0197(2) 0.00044(17) 0.00119(16) -0.00042(17)
Co1 0.0209(2) 0.0244(2) 0.0254(2) 0.00287(17) 0.00208(16) 0.00061(16)
B1 0.034(2) 0.035(2) 0.032(2) 0.0035(16) 0.0026(16) 0.0056(16)
N1 0.0280(13) 0.0311(15) 0.0285(14) 0.0026(12) 0.0041(11) 0.0010(11)
N2 0.0255(14) 0.0306(14) 0.0305(14) 0.0034(12) 0.0022(11) -0.0010(11)
N3 0.067(2) 0.065(2) 0.049(2) -0.0252(19) 0.0159(18) -0.0020(19)
N4 0.0252(13) 0.0325(15) 0.0257(13) -0.0004(11) 0.0021(10) 0.0008(11)
N5 0.0252(13) 0.0385(16) 0.0285(14) 0.0013(12) 0.0021(11) 0.0046(12)
N6 0.0277(13) 0.0263(13) 0.0260(13) 0.0010(11) 0.0031(11) 0.0026(11)
N7 0.0338(14) 0.0274(14) 0.0310(14) -0.0005(12) 0.0065(12) 0.0024(11)
N8 0.0268(13) 0.0335(15) 0.0263(13) 0.0044(11) 0.0027(11) 0.0015(11)
N9 0.0340(14) 0.0309(15) 0.0283(14) 0.0056(12) 0.0024(11) 0.0042(12)
N10 0.0264(13) 0.0225(13) 0.0296(14) 0.0024(11) 0.0028(11) -0.0019(11)
N11 0.0246(13) 0.0332(15) 0.0320(14) 0.0044(12) 0.0043(11) 0.0006(11)
N12 0.0240(13) 0.0264(14) 0.0308(14) 0.0012(11) 0.0052(11) -0.0021(11)
N13 0.0225(12) 0.0272(14) 0.0284(13) 0.0018(11) 0.0044(10) 0.0016(10)
O1 0.074(2) 0.094(3) 0.059(2) 0.0073(18) 0.0209(17) 0.054(2)
O2 0.089(3) 0.097(3) 0.059(2) 0.0342(19) 0.0236(18) 0.065(2)
O3 0.092(3) 0.094(3) 0.063(2) 0.041(2) 0.0341(19) 0.041(2)
O4 0.073(2) 0.072(2) 0.0424(16) 0.0129(15) 0.0277(15) 0.0050(17)
O5 0.081(2) 0.062(2) 0.0572(19) 0.0017(16) -0.0274(18) -0.0111(18)
O6 0.0474(16) 0.0535(18) 0.0587(18) -0.0263(14) -0.0012(13) -0.0057(13)
O7 0.0472(18) 0.058(2) 0.108(3) -0.0096(19) -0.0238(18) 0.0256(15)
O8 0.0457(16) 0.0335(15) 0.095(2) -0.0012(15) -0.0001(15) 0.0155(13)
C1 0.0209(14) 0.0270(16) 0.0244(15) -0.0042(13) 0.0014(12) -0.0002(12)
C2 0.0284(17) 0.0241(15) 0.0215(15) 0.0009(12) 0.0046(12) 0.0015(12)
C3 0.0327(17) 0.0373(19) 0.0289(17) -0.0031(15) 0.0050(14) -0.0018(14)
C4 0.0331(17) 0.040(2) 0.0304(17) -0.0022(15) 0.0022(14) -0.0068(15)
C5 0.0258(17) 0.061(3) 0.039(2) -0.0059(18) 0.0022(14) -0.0072(17)
C6 0.0268(17) 0.058(2) 0.0334(18) 0.0008(17) 0.0033(14) 0.0024(16)
C7 0.0322(16) 0.0360(18) 0.0233(15) 0.0009(14) 0.0036(13) -0.0040(14)
C8 0.046(2) 0.041(2) 0.0280(17) -0.0072(15) 0.0122(15) -0.0043(16)
C9 0.0433(19) 0.0353(19) 0.0368(19) -0.0053(15) 0.0166(16) -0.0002(15)
C10 0.0322(17) 0.043(2) 0.0289(17) 0.0067(15) 0.0066(14) -0.0039(15)
C11 0.042(2) 0.049(2) 0.0338(19) 0.0138(17) 0.0091(16) -0.0020(17)
C12 0.047(2) 0.0338(19) 0.0330(18) 0.0111(15) -0.0015(16) 0.0010(16)
C13 0.046(2) 0.044(2) 0.047(2) 0.0069(18) 0.0095(17) 0.0168(18)
C14 0.0329(17) 0.0292(17) 0.0309(17) 0.0015(14) 0.0072(14) -0.0038(14)
C15 0.0360(18) 0.0276(17) 0.0395(19) -0.0022(15) 0.0108(15) -0.0009(14)
C16 0.0309(17) 0.0303(17) 0.0386(19) 0.0001(14) 0.0031(14) 0.0050(14)
C17 0.0366(18) 0.0362(19) 0.0360(19) 0.0079(15) 0.0049(15) 0.0061(15)
C18 0.0293(16) 0.0264(16) 0.0305(17) 0.0039(13) 0.0026(13) -0.0002(13)
C19 0.0275(16) 0.0328(17) 0.0306(17) 0.0015(14) 0.0017(13) -0.0005(14)
C20 0.0425(19) 0.0388(19) 0.0332(18) 0.0087(15) 0.0080(15) 0.0076(16)
C21 0.0409(19) 0.046(2) 0.0323(18) 0.0056(16) 0.0093(15) -0.0042(17)
C22 0.0375(19) 0.058(2) 0.038(2) 0.0061(18) 0.0163(16) 0.0056(17)
C23 0.0301(17) 0.046(2) 0.0392(19) 0.0075(16) 0.0089(15) 0.0084(15)
C24 0.045(2) 0.043(2) 0.047(2) 0.0013(18) 0.0051(18) 0.0141(18)
C25 0.102(5) 0.118(5) 0.083(4) 0.035(4) 0.017(3) 0.078(4)
C26 0.057(2) 0.054(2) 0.039(2) 0.0034(19) 0.0172(19) 0.000(2)
C27 0.126(5) 0.090(4) 0.055(3) 0.022(3) 0.051(3) 0.009(4)
C28 0.0288(16) 0.0276(17) 0.044(2) 0.0006(15) 0.0072(14) 0.0018(13)
C29 0.0352(18) 0.0325(18) 0.043(2) -0.0042(15) 0.0069(15) -0.0021(15)
C30 0.0305(17) 0.0401(19) 0.0322(17) -0.0044(15) 0.0057(14) -0.0070(15)
C31 0.0277(16) 0.0362(19) 0.0344(18) 0.0026(15) 0.0025(14) 0.0009(14)
C32 0.0232(14) 0.0295(16) 0.0261(15) 0.0033(13) 0.0054(12) -0.0013(13)
C33 0.0226(14) 0.0292(16) 0.0281(16) 0.0027(13) 0.0062(12) -0.0001(13)
C34 0.0224(15) 0.0374(18) 0.0332(17) 0.0015(14) 0.0047(13) 0.0016(13)
C35 0.0264(16) 0.0349(18) 0.0369(18) 0.0051(15) 0.0120(14) 0.0067(14)
C36 0.0316(17) 0.0322(18) 0.0414(19) -0.0030(15) 0.0120(15) 0.0025(14)
C37 0.0274(16) 0.0336(18) 0.0345(18) -0.0020(14) 0.0034(13) 0.0013(14)
C38 0.038(2) 0.053(2) 0.039(2) -0.0093(19) 0.0030(17) -0.0081(18)
C39 0.069(3) 0.081(4) 0.071(3) -0.043(3) -0.003(3) -0.020(3)
C40 0.0323(18) 0.040(2) 0.050(2) 0.0064(17) 0.0141(17) 0.0129(16)
C41 0.054(3) 0.043(2) 0.101(4) 0.013(2) 0.015(3) 0.027(2)
P1 0.0596(7) 0.0425(6) 0.0650(7) -0.0063(5) 0.0123(6) 0.0106(5)
F1 0.096(2) 0.0681(18) 0.0659(18) -0.0036(14) 0.0190(16) -0.0004(16)
F2 0.078(2) 0.175(4) 0.116(3) -0.014(3) 0.051(2) -0.010(2)
F3 0.162(4) 0.0403(16) 0.102(3) -0.0044(16) 0.039(2) 0.0067(18)
F4 0.0599(19) 0.099(3) 0.163(4) -0.009(2) 0.025(2) 0.0000(18)
F5 0.145(3) 0.093(2) 0.069(2) -0.0085(18) 0.003(2) 0.027(2)
F6 0.114(3) 0.0510(17) 0.107(3) -0.0128(16) 0.001(2) 0.0293(17)
C1S 0.140(7) 0.121(7) 0.139(7) 0.030(6) -0.016(6) 0.006(6)
O1S 0.144(5) 0.137(5) 0.173(6) 0.009(5) 0.023(4) 0.011(4)

loop_
_atom_type_symbol
_atom_type_description
_atom_type_scat_dispersion_real
_atom_type_scat_dispersion_imag
_atom_type_scat_source
C C 0.0033 0.0016 'International Tables Vol C Tables 4.2.6.8 and 6.1.1.4'
H H 0.0000 0.0000 'International Tables Vol C Tables 4.2.6.8 and 6.1.1.4'
B B 0.0013 0.0007 'International Tables Vol C Tables 4.2.6.8 and 6.1.1.4'
N N 0.0061 0.0033 'International Tables Vol C Tables 4.2.6.8 and 6.1.1.4'
O O 0.0106 0.0060 'International Tables Vol C Tables 4.2.6.8 and 6.1.1.4'
F F 0.0171 0.0103 'International Tables Vol C Tables 4.2.6.8 and 6.1.1.4'
P P 0.1023 0.0942 'International Tables Vol C Tables 4.2.6.8 and 6.1.1.4'
Fe Fe 0.3463 0.8444 'International Tables Vol C Tables 4.2.6.8 and 6.1.1.4'
Co Co 0.3494 0.9721 'International Tables Vol C Tables 4.2.6.8 and 6.1.1.4'

loop_
_geom_angle_atom_site_label_1
_geom_angle_atom_site_label_2
_geom_angle_atom_site_label_3
_geom_angle
_geom_angle_site_symmetry_1
_geom_angle_site_symmetry_3
C1 Fe1 C2 92.92(12) . .
C1 Fe1 C3 87.91(14) . .
C2 Fe1 C3 88.31(13) . .
C1 Fe1 N6 90.94(12) . .
C2 Fe1 N6 90.32(12) . .
C3 Fe1 N6 178.16(13) . .
C1 Fe1 N4 89.89(12) . .
C2 Fe1 N4 176.97(12) . .
C3 Fe1 N4 92.92(13) . .
N6 Fe1 N4 88.50(11) . .
C1 Fe1 N8 178.06(12) . .
C2 Fe1 N8 88.99(12) . .
C3 Fe1 N8 92.54(13) . .
N6 Fe1 N8 88.66(11) . .
N4 Fe1 N8 88.19(11) . .
N13 Co1 N10 173.29(10) . .
N13 Co1 N1 87.53(10) . .
N10 Co1 N1 95.63(10) . .
N13 Co1 N2 95.98(10) . 3_677
N10 Co1 N2 90.15(10) . 3_677
N1 Co1 N2 86.12(10) . 3_677
N13 Co1 N12 76.09(10) . .
N10 Co1 N12 97.95(10) . .
N1 Co1 N12 89.75(10) . .
N2 Co1 N12 171.23(10) 3_677 .
N13 Co1 N11 100.39(10) . .
N10 Co1 N11 76.98(10) . .
N1 Co1 N11 170.92(10) . .
N2 Co1 N11 88.62(10) 3_677 .
N12 Co1 N11 96.42(10) . .
N5 B1 N9 105.1(3) . .
N5 B1 N7 105.3(3) . .
N9 B1 N7 106.0(3) . .
N5 B1 C13 113.8(3) . .
N9 B1 C13 113.6(3) . .
N7 B1 C13 112.4(3) . .
C1 N1 Co1 150.4(3) . .
C2 N2 Co1 149.1(3) . 3_677
C4 N4 N5 107.1(3) . .
C4 N4 Fe1 132.7(2) . .
N5 N4 Fe1 120.2(2) . .
C6 N5 N4 109.1(3) . .
C6 N5 B1 131.5(3) . .
N4 N5 B1 119.4(2) . .
C7 N6 N7 107.1(3) . .
C7 N6 Fe1 132.8(2) . .
N7 N6 Fe1 120.01(19) . .
C9 N7 N6 109.2(3) . .
C9 N7 B1 131.2(3) . .
N6 N7 B1 119.6(3) . .
C10 N8 N9 107.6(3) . .
C10 N8 Fe1 132.4(2) . .
N9 N8 Fe1 120.0(2) . .
C12 N9 N8 108.5(3) . .
C12 N9 B1 131.9(3) . .
N8 N9 B1 119.6(3) . .
C14 N10 C18 119.0(3) . .
C14 N10 Co1 125.1(2) . .
C18 N10 Co1 115.4(2) . .
C23 N11 C19 118.4(3) . .
C23 N11 Co1 126.5(2) . .
C19 N11 Co1 115.1(2) . .
C28 N12 C32 118.3(3) . .
C28 N12 Co1 125.3(2) . .
C32 N12 Co1 115.2(2) . .
C37 N13 C33 118.8(3) . .
C37 N13 Co1 124.5(2) . .
C33 N13 Co1 116.0(2) . .
C24 O2 C25 116.5(4) . .
C26 O4 C27 115.1(4) . .
C38 O6 C39 116.3(4) . .
C40 O8 C41 117.9(3) . .
N1 C1 Fe1 173.4(3) . .
N2 C2 Fe1 172.3(3) . .
N3 C3 Fe1 178.9(4) . .
N4 C4 C5 109.8(3) . .
N4 C4 H4 125.1 . .
C5 C4 H4 125.1 . .
C6 C5 C4 105.2(3) . .
C6 C5 H5 127.4 . .
C4 C5 H5 127.4 . .
N5 C6 C5 108.8(3) . .
N5 C6 H6 125.6 . .
C5 C6 H6 125.6 . .
N6 C7 C8 109.8(3) . .
N6 C7 H7 125.1 . .
C8 C7 H7 125.1 . .
C9 C8 C7 105.6(3) . .
C9 C8 H8 127.2 . .
C7 C8 H8 127.2 . .
N7 C9 C8 108.4(3) . .
N7 C9 H9 125.8 . .
C8 C9 H9 125.8 . .
N8 C10 C11 109.5(3) . .
N8 C10 H10 125.2 . .
C11 C10 H10 125.2 . .
C12 C11 C10 105.7(3) . .
C12 C11 H11 127.2 . .
C10 C11 H11 127.2 . .
N9 C12 C11 108.7(3) . .
N9 C12 H12 125.6 . .
C11 C12 H12 125.6 . .
B1 C13 H13A 109.5 . .
B1 C13 H13B 109.5 . .
H13A C13 H13B 109.5 . .
B1 C13 H13C 109.5 . .
H13A C13 H13C 109.5 . .
H13B C13 H13C 109.5 . .
N10 C14 C15 122.7(3) . .
N10 C14 H14 118.7 . .
C15 C14 H14 118.7 . .
C14 C15 C16 118.3(3) . .
C14 C15 H15 120.9 . .
C16 C15 H15 120.9 . .
C17 C16 C15 119.7(3) . .
C17 C16 C24 121.3(3) . .
C15 C16 C24 119.0(3) . .
C16 C17 C18 118.7(3) . .
C16 C17 H17 120.7 . .
C18 C17 H17 120.7 . .
N10 C18 C17 121.6(3) . .
N10 C18 C19 116.0(3) . .
C17 C18 C19 122.4(3) . .
N11 C19 C20 121.5(3) . .
N11 C19 C18 115.8(3) . .
C20 C19 C18 122.7(3) . .
C21 C20 C19 119.7(3) . .
C21 C20 H20 120.1 . .
C19 C20 H20 120.1 . .
C20 C21 C22 119.0(3) . .
C20 C21 C26 117.0(3) . .
C22 C21 C26 124.0(4) . .
C21 C22 C23 118.6(3) . .
C21 C22 H22 120.7 . .
C23 C22 H22 120.7 . .
N11 C23 C22 122.8(3) . .
N11 C23 H23 118.6 . .
C22 C23 H23 118.6 . .
O1 C24 O2 124.3(4) . .
O1 C24 C16 123.5(4) . .
O2 C24 C16 112.2(3) . .
O2 C25 H25A 109.5 . .
O2 C25 H25B 109.5 . .
H25A C25 H25B 109.5 . .
O2 C25 H25C 109.5 . .
H25A C25 H25C 109.5 . .
H25B C25 H25C 109.5 . .
O3 C26 O4 125.0(4) . .
O3 C26 C21 124.4(4) . .
O4 C26 C21 110.6(4) . .
O4 C27 H27A 109.5 . .
O4 C27 H27B 109.5 . .
H27A C27 H27B 109.5 . .
O4 C27 H27C 109.5 . .
H27A C27 H27C 109.5 . .
H27B C27 H27C 109.5 . .
N12 C28 C29 122.9(3) . .
N12 C28 H28 118.5 . .
C29 C28 H28 118.5 . .
C30 C29 C28 119.0(3) . .
C30 C29 H29 120.5 . .
C28 C29 H29 120.5 . .
C29 C30 C31 118.9(3) . .
C29 C30 C38 122.4(3) . .
C31 C30 C38 118.6(3) . .
C32 C31 C30 119.2(3) . .
C32 C31 H31 120.4 . .
C30 C31 H31 120.4 . .
N12 C32 C31 121.6(3) . .
N12 C32 C33 114.6(3) . .
C31 C32 C33 123.8(3) . .
N13 C33 C34 121.1(3) . .
N13 C33 C32 115.3(3) . .
C34 C33 C32 123.6(3) . .
C35 C34 C33 119.1(3) . .
C35 C34 H34 120.4 . .
C33 C34 H34 120.4 . .
C34 C35 C36 119.3(3) . .
C34 C35 C40 118.9(3) . .
C36 C35 C40 121.8(3) . .
C37 C36 C35 118.0(3) . .
C37 C36 H36 121.0 . .
C35 C36 H36 121.0 . .
N13 C37 C36 123.7(3) . .
N13 C37 H37 118.2 . .
C36 C37 H37 118.2 . .
O5 C38 O6 124.7(4) . .
O5 C38 C30 123.4(4) . .
O6 C38 C30 111.8(3) . .
O6 C39 H39A 109.5 . .
O6 C39 H39B 109.5 . .
H39A C39 H39B 109.5 . .
O6 C39 H39C 109.5 . .
H39A C39 H39C 109.5 . .
H39B C39 H39C 109.5 . .
O7 C40 O8 125.1(3) . .
O7 C40 C35 122.9(4) . .
O8 C40 C35 112.0(3) . .
O8 C41 H41A 109.5 . .
O8 C41 H41B 109.5 . .
H41A C41 H41B 109.5 . .
O8 C41 H41C 109.5 . .
H41A C41 H41C 109.5 . .
H41B C41 H41C 109.5 . .
F2 P1 F3 91.7(2) . .
F2 P1 F5 90.2(2) . .
F3 P1 F5 90.8(2) . .
F2 P1 F4 178.1(3) . .
F3 P1 F4 89.6(2) . .
F5 P1 F4 91.2(2) . .
F2 P1 F6 90.6(2) . .
F3 P1 F6 177.6(2) . .
F5 P1 F6 89.56(19) . .
F4 P1 F6 88.0(2) . .
F2 P1 F1 89.6(2) . .
F3 P1 F1 89.07(18) . .
F5 P1 F1 179.7(2) . .
F4 P1 F1 89.1(2) . .
F6 P1 F1 90.55(18) . .
O1S C1S H1S1 109.5 . .
O1S C1S H1S2 109.5 . .
H1S1 C1S H1S2 109.5 . .
O1S C1S H1S3 109.5 . .
H1S1 C1S H1S3 109.5 . .
H1S2 C1S H1S3 109.5 . .
C1S O1S H1S 108.7 . .

loop_
_geom_bond_atom_site_label_1
_geom_bond_atom_site_label_2
_geom_bond_distance
_geom_bond_site_symmetry_2
Fe1 C1 1.923(3) .
Fe1 C2 1.924(3) .
Fe1 C3 1.928(4) .
Fe1 N6 1.961(3) .
Fe1 N4 1.969(3) .
Fe1 N8 1.969(3) .
Co1 N13 2.120(3) .
Co1 N10 2.120(3) .
Co1 N1 2.131(3) .
Co1 N2 2.133(3) 3_677
Co1 N12 2.139(3) .
Co1 N11 2.139(3) .
B1 N5 1.557(5) .
B1 N9 1.563(5) .
B1 N7 1.564(4) .
B1 C13 1.580(5) .
N1 C1 1.151(4) .
N2 C2 1.148(4) .
N2 Co1 2.133(3) 3_677
N3 C3 1.136(5) .
N4 C4 1.338(4) .
N4 N5 1.363(4) .
N5 C6 1.344(4) .
N6 C7 1.335(4) .
N6 N7 1.366(4) .
N7 C9 1.341(4) .
N8 C10 1.330(4) .
N8 N9 1.363(4) .
N9 C12 1.343(4) .
N10 C14 1.330(4) .
N10 C18 1.348(4) .
N11 C23 1.337(4) .
N11 C19 1.347(4) .
N12 C28 1.334(4) .
N12 C32 1.358(4) .
N13 C37 1.327(4) .
N13 C33 1.353(4) .
O1 C24 1.178(5) .
O2 C24 1.325(5) .
O2 C25 1.444(5) .
O3 C26 1.184(5) .
O4 C26 1.327(5) .
O4 C27 1.442(5) .
O5 C38 1.189(5) .
O6 C38 1.320(5) .
O6 C39 1.453(5) .
O7 C40 1.191(5) .
O8 C40 1.307(5) .
O8 C41 1.450(4) .
C4 C5 1.391(5) .
C4 H4 0.9400 .
C5 C6 1.373(6) .
C5 H5 0.9400 .
C6 H6 0.9400 .
C7 C8 1.381(5) .
C7 H7 0.9400 .
C8 C9 1.378(5) .
C8 H8 0.9400 .
C9 H9 0.9400 .
C10 C11 1.381(5) .
C10 H10 0.9400 .
C11 C12 1.367(5) .
C11 H11 0.9400 .
C12 H12 0.9400 .
C13 H13A 0.9700 .
C13 H13B 0.9700 .
C13 H13C 0.9700 .
C14 C15 1.384(5) .
C14 H14 0.9400 .
C15 C16 1.384(5) .
C15 H15 0.9400 .
C16 C17 1.377(5) .
C16 C24 1.499(5) .
C17 C18 1.394(5) .
C17 H17 0.9400 .
C18 C19 1.471(5) .
C19 C20 1.388(5) .
C20 C21 1.368(5) .
C20 H20 0.9400 .
C21 C22 1.382(5) .
C21 C26 1.504(5) .
C22 C23 1.383(5) .
C22 H22 0.9400 .
C23 H23 0.9400 .
C25 H25A 0.9700 .
C25 H25B 0.9700 .
C25 H25C 0.9700 .
C27 H27A 0.9700 .
C27 H27B 0.9700 .
C27 H27C 0.9700 .
C28 C29 1.386(5) .
C28 H28 0.9400 .
C29 C30 1.374(5) .
C29 H29 0.9400 .
C30 C31 1.390(5) .
C30 C38 1.502(5) .
C31 C32 1.388(4) .
C31 H31 0.9400 .
C32 C33 1.479(4) .
C33 C34 1.389(4) .
C34 C35 1.384(5) .
C34 H34 0.9400 .
C35 C36 1.388(5) .
C35 C40 1.498(5) .
C36 C37 1.370(5) .
C36 H36 0.9400 .
C37 H37 0.9400 .
C39 H39A 0.9700 .
C39 H39B 0.9700 .
C39 H39C 0.9700 .
C41 H41A 0.9700 .
C41 H41B 0.9700 .
C41 H41C 0.9700 .
P1 F2 1.576(4) .
P1 F3 1.586(3) .
P1 F5 1.587(4) .
P1 F4 1.590(4) .
P1 F6 1.597(3) .
P1 F1 1.599(3) .
C1S O1S 1.483(9) .
C1S H1S1 0.9700 .
C1S H1S2 0.9700 .
C1S H1S3 0.9700 .
O1S H1S 0.8501 .

loop_
_geom_torsion_atom_site_label_1
_geom_torsion_atom_site_label_2
_geom_torsion_atom_site_label_3
_geom_torsion_atom_site_label_4
_geom_torsion
_geom_torsion_site_symmetry_1
N13 Co1 N1 C1 37.7(5) .
N10 Co1 N1 C1 -148.2(5) .
N2 Co1 N1 C1 -58.5(5) 3_677
N12 Co1 N1 C1 113.8(5) .
N11 Co1 N1 C1 -113.2(7) .
C1 Fe1 N4 C4 -45.7(3) .
C2 Fe1 N4 C4 156(2) .
C3 Fe1 N4 C4 42.2(3) .
N6 Fe1 N4 C4 -136.6(3) .
N8 Fe1 N4 C4 134.7(3) .
C1 Fe1 N4 N5 135.4(2) .
C2 Fe1 N4 N5 -23(2) .
C3 Fe1 N4 N5 -136.7(2) .
N6 Fe1 N4 N5 44.5(2) .
N8 Fe1 N4 N5 -44.2(2) .
C4 N4 N5 C6 -0.3(4) .
Fe1 N4 N5 C6 178.9(2) .
C4 N4 N5 B1 -179.5(3) .
Fe1 N4 N5 B1 -0.3(4) .
N9 B1 N5 C6 -122.9(4) .
N7 B1 N5 C6 125.5(4) .
C13 B1 N5 C6 2.0(5) .
N9 B1 N5 N4 56.2(3) .
N7 B1 N5 N4 -55.4(4) .
C13 B1 N5 N4 -178.9(3) .
C1 Fe1 N6 C7 43.5(3) .
C2 Fe1 N6 C7 -49.4(3) .
C3 Fe1 N6 C7 -8(4) .
N4 Fe1 N6 C7 133.4(3) .
N8 Fe1 N6 C7 -138.4(3) .
C1 Fe1 N6 N7 -133.3(2) .
C2 Fe1 N6 N7 133.8(2) .
C3 Fe1 N6 N7 176(43) .
N4 Fe1 N6 N7 -43.4(2) .
N8 Fe1 N6 N7 44.8(2) .
C7 N6 N7 C9 -0.8(4) .
Fe1 N6 N7 C9 176.7(2) .
C7 N6 N7 B1 -178.7(3) .
Fe1 N6 N7 B1 -1.1(4) .
N5 B1 N7 C9 -120.8(4) .
N9 B1 N7 C9 128.2(4) .
C13 B1 N7 C9 3.6(5) .
N5 B1 N7 N6 56.5(4) .
N9 B1 N7 N6 -54.5(4) .
C13 B1 N7 N6 -179.1(3) .
C1 Fe1 N8 C10 -143(3) .
C2 Fe1 N8 C10 48.5(3) .
C3 Fe1 N8 C10 -39.8(3) .
N6 Fe1 N8 C10 138.9(3) .
N4 Fe1 N8 C10 -132.6(3) .
C1 Fe1 N8 N9 33(4) .
C2 Fe1 N8 N9 -134.9(2) .
C3 Fe1 N8 N9 136.9(2) .
N6 Fe1 N8 N9 -44.5(2) .
N4 Fe1 N8 N9 44.0(2) .
C10 N8 N9 C12 0.9(4) .
Fe1 N8 N9 C12 -176.5(2) .
C10 N8 N9 B1 177.8(3) .
Fe1 N8 N9 B1 0.5(4) .
N5 B1 N9 C12 119.8(4) .
N7 B1 N9 C12 -129.1(4) .
C13 B1 N9 C12 -5.2(5) .
N5 B1 N9 N8 -56.4(3) .
N7 B1 N9 N8 54.8(4) .
C13 B1 N9 N8 178.6(3) .
N13 Co1 N10 C14 113.1(9) .
N1 Co1 N10 C14 -4.7(3) .
N2 Co1 N10 C14 -90.8(3) 3_677
N12 Co1 N10 C14 85.8(3) .
N11 Co1 N10 C14 -179.4(3) .
N13 Co1 N10 C18 -75.4(9) .
N1 Co1 N10 C18 166.8(2) .
N2 Co1 N10 C18 80.7(2) 3_677
N12 Co1 N10 C18 -102.7(2) .
N11 Co1 N10 C18 -7.9(2) .
N13 Co1 N11 C23 -2.7(3) .
N10 Co1 N11 C23 -176.4(3) .
N1 Co1 N11 C23 147.7(6) .
N2 Co1 N11 C23 93.1(3) 3_677
N12 Co1 N11 C23 -79.7(3) .
N13 Co1 N11 C19 178.8(2) .
N10 Co1 N11 C19 5.1(2) .
N1 Co1 N11 C19 -30.8(8) .
N2 Co1 N11 C19 -85.3(2) 3_677
N12 Co1 N11 C19 101.8(2) .
N13 Co1 N12 C28 -178.0(3) .
N10 Co1 N12 C28 -1.2(3) .
N1 Co1 N12 C28 94.5(3) .
N2 Co1 N12 C28 156.3(6) 3_677
N11 Co1 N12 C28 -78.9(3) .
N13 Co1 N12 C32 15.1(2) .
N10 Co1 N12 C32 -168.0(2) .
N1 Co1 N12 C32 -72.4(2) .
N2 Co1 N12 C32 -10.6(8) 3_677
N11 Co1 N12 C32 114.3(2) .
N10 Co1 N13 C37 148.8(8) .
N1 Co1 N13 C37 -93.0(3) .
N2 Co1 N13 C37 -7.2(3) 3_677
N12 Co1 N13 C37 176.6(3) .
N11 Co1 N13 C37 82.5(3) .
N10 Co1 N13 C33 -40.5(10) .
N1 Co1 N13 C33 77.7(2) .
N2 Co1 N13 C33 163.5(2) 3_677
N12 Co1 N13 C33 -12.7(2) .
N11 Co1 N13 C33 -106.8(2) .
Co1 N1 C1 Fe1 -43(3) .
C2 Fe1 C1 N1 144(2) .
C3 Fe1 C1 N1 -128(2) .
N6 Fe1 C1 N1 54(2) .
N4 Fe1 C1 N1 -35(2) .
N8 Fe1 C1 N1 -24(5) .
Co1 N2 C2 Fe1 36(2) 3_677
C1 Fe1 C2 N2 -144(2) .
C3 Fe1 C2 N2 129(2) .
N6 Fe1 C2 N2 -53(2) .
N4 Fe1 C2 N2 14(4) .
N8 Fe1 C2 N2 36(2) .
C1 Fe1 C3 N3 -57(21) .
C2 Fe1 C3 N3 36(21) .
N6 Fe1 C3 N3 -6(24) .
N4 Fe1 C3 N3 -147(21) .
N8 Fe1 C3 N3 125(21) .
N5 N4 C4 C5 0.4(4) .
Fe1 N4 C4 C5 -178.6(2) .
N4 C4 C5 C6 -0.4(4) .
N4 N5 C6 C5 0.0(4) .
B1 N5 C6 C5 179.2(3) .
C4 C5 C6 N5 0.2(4) .
N7 N6 C7 C8 0.7(4) .
Fe1 N6 C7 C8 -176.4(2) .
N6 C7 C8 C9 -0.3(4) .
N6 N7 C9 C8 0.7(4) .
B1 N7 C9 C8 178.2(3) .
C7 C8 C9 N7 -0.3(4) .
N9 N8 C10 C11 -0.9(4) .
Fe1 N8 C10 C11 176.0(2) .
N8 C10 C11 C12 0.6(4) .
N8 N9 C12 C11 -0.5(4) .
B1 N9 C12 C11 -177.0(3) .
C10 C11 C12 N9 0.0(4) .
C18 N10 C14 C15 -0.8(5) .
Co1 N10 C14 C15 170.5(2) .
N10 C14 C15 C16 -1.0(5) .
C14 C15 C16 C17 2.0(5) .
C14 C15 C16 C24 -177.5(3) .
C15 C16 C17 C18 -1.4(5) .
C24 C16 C17 C18 178.2(3) .
C14 N10 C18 C17 1.5(5) .
Co1 N10 C18 C17 -170.6(3) .
C14 N10 C18 C19 -178.6(3) .
Co1 N10 C18 C19 9.4(4) .
C16 C17 C18 N10 -0.4(5) .
C16 C17 C18 C19 179.6(3) .
C23 N11 C19 C20 0.1(5) .
Co1 N11 C19 C20 178.7(3) .
C23 N11 C19 C18 179.4(3) .
Co1 N11 C19 C18 -1.9(4) .
N10 C18 C19 N11 -4.9(4) .
C17 C18 C19 N11 175.0(3) .
N10 C18 C19 C20 174.4(3) .
C17 C18 C19 C20 -5.6(5) .
N11 C19 C20 C21 0.5(5) .
C18 C19 C20 C21 -178.8(3) .
C19 C20 C21 C22 -0.4(6) .
C19 C20 C21 C26 178.7(3) .
C20 C21 C22 C23 -0.3(6) .
C26 C21 C22 C23 -179.3(4) .
C19 N11 C23 C22 -0.9(5) .
Co1 N11 C23 C22 -179.3(3) .
C21 C22 C23 N11 0.9(6) .
C25 O2 C24 O1 -1.9(8) .
C25 O2 C24 C16 -179.6(5) .
C17 C16 C24 O1 176.9(4) .
C15 C16 C24 O1 -3.6(6) .
C17 C16 C24 O2 -5.4(6) .
C15 C16 C24 O2 174.1(4) .
C27 O4 C26 O3 0.3(7) .
C27 O4 C26 C21 179.8(4) .
C20 C21 C26 O3 14.6(7) .
C22 C21 C26 O3 -166.4(5) .
C20 C21 C26 O4 -164.9(4) .
C22 C21 C26 O4 14.1(6) .
C32 N12 C28 C29 1.9(5) .
Co1 N12 C28 C29 -164.5(3) .
N12 C28 C29 C30 1.4(6) .
C28 C29 C30 C31 -3.2(5) .
C28 C29 C30 C38 174.4(3) .
C29 C30 C31 C32 1.7(5) .
C38 C30 C31 C32 -176.0(3) .
C28 N12 C32 C31 -3.5(5) .
Co1 N12 C32 C31 164.3(2) .
C28 N12 C32 C33 176.9(3) .
Co1 N12 C32 C33 -15.3(3) .
C30 C31 C32 N12 1.7(5) .
C30 C31 C32 C33 -178.7(3) .
C37 N13 C33 C34 -0.5(5) .
Co1 N13 C33 C34 -171.7(2) .
C37 N13 C33 C32 180.0(3) .
Co1 N13 C33 C32 8.7(3) .
N12 C32 C33 N13 4.5(4) .
C31 C32 C33 N13 -175.2(3) .
N12 C32 C33 C34 -175.1(3) .
C31 C32 C33 C34 5.3(5) .
N13 C33 C34 C35 1.0(5) .
C32 C33 C34 C35 -179.5(3) .
C33 C34 C35 C36 -1.5(5) .
C33 C34 C35 C40 178.9(3) .
C34 C35 C36 C37 1.6(5) .
C40 C35 C36 C37 -178.8(3) .
C33 N13 C37 C36 0.6(5) .
Co1 N13 C37 C36 171.0(3) .
C35 C36 C37 N13 -1.2(5) .
C39 O6 C38 O5 -5.3(7) .
C39 O6 C38 C30 176.4(4) .
C29 C30 C38 O5 -167.3(4) .
C31 C30 C38 O5 10.3(6) .
C29 C30 C38 O6 11.0(5) .
C31 C30 C38 O6 -171.4(3) .
C41 O8 C40 O7 1.6(7) .
C41 O8 C40 C35 -179.7(4) .
C34 C35 C40 O7 5.1(6) .
C36 C35 C40 O7 -174.4(4) .
C34 C35 C40 O8 -173.6(3) .
C36 C35 C40 O8 6.8(5) .
